data_1551908
loop_
_publ_author_name
'Hai Qian'
'Morgan E. Cousins'
'Erik H. Horak'
'Audrey Wakefield'
'Matthew D. Liptak'
'Ivan Aprahamian'

_publ_section_title
;
 Suppression of Kasha's rule as a mechanism for fluorescent molecular
 rotors and aggregation-induced emission
;
_journal_name_full 'Nature Chemistry'
_journal_page_first 83
_journal_page_last 87
_journal_paper_doi 10.1038/nchem.2612
_journal_volume 9
_journal_year 2017
_chemical_formula_moiety 'C15 H13 B F2 N4'
_chemical_formula_sum 'C15 H13 B F2 N4'
_chemical_formula_weight 298.10
_space_group_crystal_system monoclinic
_space_group_IT_number 14
_space_group_name_Hall '-P 2ybc'
_space_group_name_H-M_alt 'P 1 21/c 1'
_atom_sites_solution_hydrogens geom
_atom_sites_solution_primary direct
_atom_sites_solution_secondary difmap
_cell_angle_alpha 90.00
_cell_angle_beta 114.796(2)
_cell_angle_gamma 90.00
_cell_formula_units_Z 4
_cell_length_a 13.747(2)
_cell_length_b 8.8403(13)
_cell_length_c 12.9567(18)
_cell_measurement_reflns_used 3002
_cell_measurement_temperature 173(2)
_cell_measurement_theta_max 24.086
_cell_measurement_theta_min 2.824
_cell_volume 1429.4(4)
_computing_cell_refinement 'APEX2 (BRUKER, V2012.10-0, 2012)'
_computing_data_collection 'COSMO (BRUKER, V1.61, 2009)'
_computing_data_reduction 'SAINT v8.27A (Bruker, 2012)'
_computing_molecular_graphics
;
O. V. Dolomanov, L. J. Bourhis, R. J. Gildea, J. A. K. Howard and H. Puschmann,
OLEX2: a complete structure solution, refinement and analysis program.
J. Appl. Cryst. (2009). 42, 339-341.
;
_computing_publication_material
;
O. V. Dolomanov, L. J. Bourhis, R. J. Gildea, J. A. K. Howard and H. Puschmann,
OLEX2: a complete structure solution, refinement and analysis program.
J. Appl. Cryst. (2009). 42, 339-341.
;
_computing_structure_refinement
;
XL, G.M. Sheldrick, Acta Cryst.
(2008). A64, 112-122
;
_computing_structure_solution
;
XS, G.M. Sheldrick, Acta Cryst.
(2008). A64, 112-122
;
_diffrn_ambient_temperature 173.15
_diffrn_detector_area_resol_mean 836.6
_diffrn_measured_fraction_theta_full 1.000
_diffrn_measured_fraction_theta_max 1.000
_diffrn_measurement_device_type 'Bruker APEX-II CCD'
_diffrn_measurement_method '\f and \w scans'
_diffrn_radiation_monochromator graphite
_diffrn_radiation_type MoK\a
_diffrn_radiation_wavelength 0.71073
_diffrn_reflns_av_R_equivalents 0.0474
_diffrn_reflns_av_unetI/netI 0.0410
_diffrn_reflns_limit_h_max 16
_diffrn_reflns_limit_h_min -16
_diffrn_reflns_limit_k_max 10
_diffrn_reflns_limit_k_min -10
_diffrn_reflns_limit_l_max 15
_diffrn_reflns_limit_l_min -15
_diffrn_reflns_number 11412
_diffrn_reflns_theta_full 25.37
_diffrn_reflns_theta_max 25.37
_diffrn_reflns_theta_min 1.63
_diffrn_source 'fine-focus sealed tube'
_diffrn_standards_number 0
_exptl_absorpt_coefficient_mu 0.103
_exptl_absorpt_correction_T_max 0.7452
_exptl_absorpt_correction_T_min 0.6636
_exptl_absorpt_correction_type multi-scan
_exptl_absorpt_process_details
;
SADABS-2012/1 (Bruker,2012) was used for absorption correction.
wR2(int) was 0.0585 before and 0.0508 after correction.
The Ratio of minimum to maximum transmission is 0.8905.
The \l/2 correction factor is 0.0015.
;
_exptl_crystal_colour colourless
_exptl_crystal_density_diffrn 1.385
_exptl_crystal_density_meas .
_exptl_crystal_density_method 'not measured'
_exptl_crystal_description chunk
_exptl_crystal_F_000 616
_exptl_crystal_size_max 0.256
_exptl_crystal_size_mid 0.237
_exptl_crystal_size_min 0.115
_refine_diff_density_max 0.277
_refine_diff_density_min -0.225
_refine_diff_density_rms 0.045
_refine_ls_extinction_method none
_refine_ls_goodness_of_fit_ref 1.050
_refine_ls_hydrogen_treatment constr
_refine_ls_matrix_type full
_refine_ls_number_parameters 201
_refine_ls_number_reflns 2619
_refine_ls_number_restraints 0
_refine_ls_restrained_S_all 1.050
_refine_ls_R_factor_all 0.0870
_refine_ls_R_factor_gt 0.0496
_refine_ls_shift/su_max 0.000
_refine_ls_shift/su_mean 0.000
_refine_ls_structure_factor_coef Fsqd
_refine_ls_weighting_details 'calc w=1/[\s^2^(Fo^2^)+(0.0858P)^2^+0.1639P] where P=(Fo^2^+2Fc^2^)/3'
_refine_ls_weighting_scheme calc
_refine_ls_wR_factor_gt 0.1372
_refine_ls_wR_factor_ref 0.1648
_reflns_number_gt 1646
_reflns_number_total 2619
_reflns_threshold_expression >2sigma(I)
_cod_data_source_file nchem.2612-s2.cif
_cod_data_source_block ia813d
_cod_database_code 1551908
_olex2_refinement_description
;
1. Fixed Uiso
 At 1.2 times of:
  All C(H) groups
 At 1.5 times of:
  All C(H,H,H) groups
2.a Aromatic/amide H refined with riding coordinates:
 C3(H3), C4(H4), C5(H5), C6(H6), C10(H10), C11(H11), C12(H12)
2.b Idealised Me refined as rotating group:
 C14(H14A,H14B,H14C), C15(H15A,H15B,H15C)
;

loop_
_space_group_symop_id
_space_group_symop_operation_xyz
1 'x, y, z'
2 '-x, y+1/2, -z+1/2'
3 '-x, -y, -z'
4 'x, -y-1/2, z-1/2'

loop_
_atom_site_label
_atom_site_type_symbol
_atom_site_fract_x
_atom_site_fract_y
_atom_site_fract_z
_atom_site_U_iso_or_equiv
_atom_site_adp_type
_atom_site_occupancy
_atom_site_symmetry_multiplicity
_atom_site_calc_flag
_atom_site_refinement_flags
_atom_site_disorder_assembly
_atom_site_disorder_group
F1 F 0.07631(11) -0.0115(2) 0.62382(13) 0.0621(5) Uani 1 1 d . . .
F2 F 0.20563(14) -0.18379(16) 0.70912(12) 0.0619(5) Uani 1 1 d . . .
N1 N 0.32184(14) 0.1635(2) 0.79061(16) 0.0329(5) Uani 1 1 d . . .
N2 N 0.24062(15) 0.0722(2) 0.77496(16) 0.0352(5) Uani 1 1 d . . .
N3 N 0.23212(15) -0.0039(2) 0.58570(15) 0.0336(5) Uani 1 1 d . . .
N4 N 0.5150(2) 0.3544(3) 0.7524(2) 0.0619(7) Uani 1 1 d . . .
C1 C 0.35563(17) 0.1741(2) 0.71018(19) 0.0315(5) Uani 1 1 d . . .
C2 C 0.31394(18) 0.0931(2) 0.60375(19) 0.0312(6) Uani 1 1 d . . .
C3 C 0.3530(2) 0.1107(3) 0.5210(2) 0.0391(6) Uani 1 1 d . . .
H3 H 0.4095 0.1800 0.5328 0.047 Uiso 1 1 calc R . .
C4 C 0.3099(2) 0.0283(3) 0.4232(2) 0.0475(7) Uani 1 1 d . . .
H4 H 0.3372 0.0385 0.3672 0.057 Uiso 1 1 calc R . .
C5 C 0.2258(2) -0.0709(3) 0.4058(2) 0.0498(7) Uani 1 1 d . . .
H5 H 0.1947 -0.1288 0.3379 0.060 Uiso 1 1 calc R . .
C6 C 0.1888(2) -0.0833(3) 0.4877(2) 0.0424(6) Uani 1 1 d . . .
H6 H 0.1307 -0.1498 0.4756 0.051 Uiso 1 1 calc R . .
C7 C 0.4439(2) 0.2752(3) 0.7347(2) 0.0416(6) Uani 1 1 d . . .
C8 C 0.2118(2) 0.0670(3) 0.8707(2) 0.0412(6) Uani 1 1 d . . .
C9 C 0.1226(2) 0.1494(3) 0.8643(2) 0.0526(8) Uani 1 1 d . . .
C10 C 0.0950(3) 0.1376(4) 0.9556(3) 0.0736(11) Uani 1 1 d . . .
H10 H 0.0351 0.1923 0.9544 0.088 Uiso 1 1 calc R . .
C11 C 0.1527(4) 0.0486(5) 1.0469(3) 0.0866(14) Uani 1 1 d . . .
H11 H 0.1309 0.0399 1.1072 0.104 Uiso 1 1 calc R . .
C12 C 0.2419(3) -0.0290(4) 1.0532(3) 0.0698(10) Uani 1 1 d . . .
H12 H 0.2820 -0.0882 1.1185 0.084 Uiso 1 1 calc R . .
C13 C 0.2737(2) -0.0209(3) 0.9642(2) 0.0510(8) Uani 1 1 d . . .
C14 C 0.0602(2) 0.2506(4) 0.7663(3) 0.0680(9) Uani 1 1 d . . .
H14A H 0.0162 0.1890 0.7003 0.102 Uiso 1 1 calc R . .
H14B H 0.1098 0.3126 0.7477 0.102 Uiso 1 1 calc R . .
H14C H 0.0138 0.3166 0.7868 0.102 Uiso 1 1 calc R . .
C15 C 0.3724(2) -0.1019(4) 0.9724(3) 0.0713(10) Uani 1 1 d . . .
H15A H 0.3608 -0.1413 0.8974 0.107 Uiso 1 1 calc R . .
H15B H 0.3880 -0.1860 1.0263 0.107 Uiso 1 1 calc R . .
H15C H 0.4330 -0.0315 0.9988 0.107 Uiso 1 1 calc R . .
B1 B 0.1852(2) -0.0347(3) 0.6756(2) 0.0394(7) Uani 1 1 d . . .

loop_
_atom_site_aniso_label
_atom_site_aniso_U_11
_atom_site_aniso_U_22
_atom_site_aniso_U_33
_atom_site_aniso_U_23
_atom_site_aniso_U_13
_atom_site_aniso_U_12
F1 0.0384(9) 0.0983(14) 0.0492(10) -0.0205(9) 0.0180(8) -0.0210(8)
F2 0.1077(14) 0.0399(9) 0.0494(10) -0.0042(7) 0.0439(10) -0.0177(9)
N1 0.0302(11) 0.0324(11) 0.0366(11) -0.0004(9) 0.0146(9) -0.0030(9)
N2 0.0357(11) 0.0392(12) 0.0329(11) -0.0036(9) 0.0164(9) -0.0077(9)
N3 0.0372(11) 0.0330(10) 0.0299(11) -0.0018(8) 0.0135(9) -0.0018(9)
N4 0.0602(16) 0.0667(16) 0.0618(16) -0.0075(13) 0.0286(13) -0.0276(14)
C1 0.0314(13) 0.0298(12) 0.0355(13) 0.0008(10) 0.0163(11) -0.0014(10)
C2 0.0312(13) 0.0275(12) 0.0339(13) 0.0041(10) 0.0127(11) 0.0043(10)
C3 0.0464(15) 0.0344(13) 0.0428(15) 0.0048(11) 0.0249(13) 0.0010(11)
C4 0.0671(19) 0.0444(15) 0.0407(16) 0.0043(12) 0.0323(14) 0.0053(14)
C5 0.070(2) 0.0454(16) 0.0372(15) -0.0040(12) 0.0254(15) -0.0034(14)
C6 0.0504(16) 0.0424(15) 0.0316(14) -0.0058(11) 0.0144(12) -0.0071(12)
C7 0.0433(15) 0.0455(15) 0.0405(15) -0.0023(12) 0.0223(13) -0.0086(13)
C8 0.0442(15) 0.0492(15) 0.0354(14) -0.0124(12) 0.0218(13) -0.0212(12)
C9 0.0536(17) 0.0579(18) 0.0598(18) -0.0231(15) 0.0369(15) -0.0227(15)
C10 0.087(3) 0.078(2) 0.087(3) -0.037(2) 0.068(2) -0.035(2)
C11 0.122(4) 0.100(3) 0.072(3) -0.043(2) 0.074(3) -0.064(3)
C12 0.095(3) 0.076(2) 0.0389(17) -0.0093(15) 0.0287(18) -0.046(2)
C13 0.0554(18) 0.0598(18) 0.0371(15) -0.0088(13) 0.0187(14) -0.0289(14)
C14 0.0550(19) 0.066(2) 0.087(2) -0.0161(19) 0.0338(18) 0.0025(16)
C15 0.0532(19) 0.082(2) 0.062(2) 0.0198(17) 0.0072(16) -0.0164(17)
B1 0.0416(17) 0.0436(17) 0.0354(16) -0.0046(13) 0.0184(14) -0.0106(13)

loop_
_atom_type_symbol
_atom_type_description
_atom_type_scat_dispersion_real
_atom_type_scat_dispersion_imag
_atom_type_scat_source
C C 0.0033 0.0016 'International Tables Vol C Tables 4.2.6.8 and 6.1.1.4'
H H 0.0000 0.0000 'International Tables Vol C Tables 4.2.6.8 and 6.1.1.4'
B B 0.0013 0.0007 'International Tables Vol C Tables 4.2.6.8 and 6.1.1.4'
F F 0.0171 0.0103 'International Tables Vol C Tables 4.2.6.8 and 6.1.1.4'
N N 0.0061 0.0033 'International Tables Vol C Tables 4.2.6.8 and 6.1.1.4'

loop_
_geom_angle_atom_site_label_1
_geom_angle_atom_site_label_2
_geom_angle_atom_site_label_3
_geom_angle
_geom_angle_site_symmetry_1
_geom_angle_site_symmetry_3
C1 N1 N2 118.68(19) . .
N1 N2 C8 113.81(18) . .
N1 N2 B1 126.91(19) . .
C8 N2 B1 118.96(19) . .
C2 N3 B1 123.37(19) . .
C6 N3 C2 119.9(2) . .
C6 N3 B1 116.7(2) . .
N1 C1 C2 126.4(2) . .
N1 C1 C7 114.8(2) . .
C7 C1 C2 118.8(2) . .
N3 C2 C1 116.59(19) . .
N3 C2 C3 119.8(2) . .
C3 C2 C1 123.6(2) . .
C2 C3 H3 120.1 . .
C4 C3 C2 119.9(2) . .
C4 C3 H3 120.1 . .
C3 C4 H4 120.2 . .
C3 C4 C5 119.6(2) . .
C5 C4 H4 120.2 . .
C4 C5 H5 120.6 . .
C6 C5 C4 118.8(2) . .
C6 C5 H5 120.6 . .
N3 C6 C5 122.0(2) . .
N3 C6 H6 119.0 . .
C5 C6 H6 119.0 . .
N4 C7 C1 178.4(3) . .
C9 C8 N2 118.6(2) . .
C13 C8 N2 118.4(2) . .
C13 C8 C9 123.0(2) . .
C8 C9 C14 122.6(2) . .
C10 C9 C8 117.1(3) . .
C10 C9 C14 120.3(3) . .
C9 C10 H10 119.5 . .
C11 C10 C9 121.0(3) . .
C11 C10 H10 119.5 . .
C10 C11 H11 119.4 . .
C10 C11 C12 121.2(3) . .
C12 C11 H11 119.4 . .
C11 C12 H12 119.8 . .
C11 C12 C13 120.3(3) . .
C13 C12 H12 119.8 . .
C8 C13 C12 117.3(3) . .
C8 C13 C15 122.3(2) . .
C12 C13 C15 120.4(3) . .
C9 C14 H14A 109.5 . .
C9 C14 H14B 109.5 . .
C9 C14 H14C 109.5 . .
H14A C14 H14B 109.5 . .
H14A C14 H14C 109.5 . .
H14B C14 H14C 109.5 . .
C13 C15 H15A 109.5 . .
C13 C15 H15B 109.5 . .
C13 C15 H15C 109.5 . .
H15A C15 H15B 109.5 . .
H15A C15 H15C 109.5 . .
H15B C15 H15C 109.5 . .
F1 B1 F2 109.4(2) . .
F1 B1 N2 112.2(2) . .
F1 B1 N3 108.3(2) . .
F2 B1 N2 111.4(2) . .
F2 B1 N3 107.8(2) . .
N2 B1 N3 107.70(19) . .

loop_
_geom_bond_atom_site_label_1
_geom_bond_atom_site_label_2
_geom_bond_distance
_geom_bond_site_symmetry_2
F1 B1 1.375(3) .
F2 B1 1.379(3) .
N1 N2 1.322(2) .
N1 C1 1.310(3) .
N2 C8 1.453(3) .
N2 B1 1.519(3) .
N3 C2 1.354(3) .
N3 C6 1.351(3) .
N3 B1 1.574(3) .
N4 C7 1.144(3) .
C1 C2 1.442(3) .
C1 C7 1.432(3) .
C2 C3 1.394(3) .
C3 H3 0.9500 .
C3 C4 1.363(3) .
C4 H4 0.9500 .
C4 C5 1.393(4) .
C5 H5 0.9500 .
C5 C6 1.360(3) .
C6 H6 0.9500 .
C8 C9 1.398(4) .
C8 C13 1.390(4) .
C9 C10 1.389(4) .
C9 C14 1.494(4) .
C10 H10 0.9500 .
C10 C11 1.364(5) .
C11 H11 0.9500 .
C11 C12 1.377(5) .
C12 H12 0.9500 .
C12 C13 1.396(4) .
C13 C15 1.499(4) .
C14 H14A 0.9800 .
C14 H14B 0.9800 .
C14 H14C 0.9800 .
C15 H15A 0.9800 .
C15 H15B 0.9800 .
C15 H15C 0.9800 .

loop_
_geom_torsion_atom_site_label_1
_geom_torsion_atom_site_label_2
_geom_torsion_atom_site_label_3
_geom_torsion_atom_site_label_4
_geom_torsion
_geom_torsion_site_symmetry_1
_geom_torsion_site_symmetry_2
_geom_torsion_site_symmetry_3
_geom_torsion_site_symmetry_4
N1 N2 C8 C9 101.5(3) . . . .
N1 N2 C8 C13 -79.0(3) . . . .
N1 N2 B1 F1 -125.9(2) . . . .
N1 N2 B1 F2 111.1(3) . . . .
N1 N2 B1 N3 -6.8(3) . . . .
N1 C1 C2 N3 -0.3(3) . . . .
N1 C1 C2 C3 179.4(2) . . . .
N1 C1 C7 N4 160(11) . . . .
N2 N1 C1 C2 -1.0(3) . . . .
N2 N1 C1 C7 -179.87(19) . . . .
N2 C8 C9 C10 177.8(2) . . . .
N2 C8 C9 C14 -4.1(4) . . . .
N2 C8 C13 C12 -177.5(2) . . . .
N2 C8 C13 C15 3.9(4) . . . .
N3 C2 C3 C4 -1.1(3) . . . .
C1 N1 N2 C8 178.7(2) . . . .
C1 N1 N2 B1 5.2(3) . . . .
C1 C2 C3 C4 179.2(2) . . . .
C2 N3 C6 C5 0.9(4) . . . .
C2 N3 B1 F1 126.6(2) . . . .
C2 N3 B1 F2 -115.1(2) . . . .
C2 N3 B1 N2 5.1(3) . . . .
C2 C1 C7 N4 -19(11) . . . .
C2 C3 C4 C5 1.2(4) . . . .
C3 C4 C5 C6 -0.2(4) . . . .
C4 C5 C6 N3 -0.9(4) . . . .
C6 N3 C2 C1 179.8(2) . . . .
C6 N3 C2 C3 0.1(3) . . . .
C6 N3 B1 F1 -55.3(3) . . . .
C6 N3 B1 F2 63.0(3) . . . .
C6 N3 B1 N2 -176.8(2) . . . .
C7 C1 C2 N3 178.5(2) . . . .
C7 C1 C2 C3 -1.9(3) . . . .
C8 N2 B1 F1 61.0(3) . . . .
C8 N2 B1 F2 -62.0(3) . . . .
C8 N2 B1 N3 -179.9(2) . . . .
C8 C9 C10 C11 -0.3(4) . . . .
C9 C8 C13 C12 1.9(4) . . . .
C9 C8 C13 C15 -176.6(2) . . . .
C9 C10 C11 C12 1.9(5) . . . .
C10 C11 C12 C13 -1.7(5) . . . .
C11 C12 C13 C8 -0.2(4) . . . .
C11 C12 C13 C15 178.4(3) . . . .
C13 C8 C9 C10 -1.7(4) . . . .
C13 C8 C9 C14 176.4(2) . . . .
C14 C9 C10 C11 -178.4(3) . . . .
B1 N2 C8 C9 -84.5(3) . . . .
B1 N2 C8 C13 95.0(3) . . . .
B1 N3 C2 C1 -2.2(3) . . . .
B1 N3 C2 C3 178.1(2) . . . .
B1 N3 C6 C5 -177.2(2) . . . .
